data_7710599
loop_
_publ_author_name
'Chegerev, Maxim'
'Demidov, Oleg'
'Vasilyev, Pavel'
'Efimov, Nikolay'
'Kubrin, Stanislav'
'Starikov, Andrey'
'Vlasenko, Valery'
'Piskunov, Alexander'
'Shapovalova, Svetlana'
'Guda, Alexander'
'Rusalev, Yury'
'Soldatov, Alexander'

_publ_section_title
;
 Spin transitions in ferric catecholate complexes mediated by outer-sphere
 counteranions.
;
_journal_issue 29
_journal_name_full 'Dalton transactions (Cambridge, England : 2003)'
_journal_page_first 10909
_journal_page_last 10919
_journal_paper_doi 10.1039/d2dt01207c
_journal_volume 51
_journal_year 2022
_chemical_compound_source 'Rostov-on-Don, Russia'
_chemical_formula_moiety 'C32 H38 Fe N4 O2, Cl O4, 0.5(H2 O)'
_chemical_formula_sum 'C32 H39 Cl Fe N4 O6.5'
_chemical_formula_weight 674.97
_chemical_name_common '3 - (3,6-Di-tert-butylcatecholato)-(tris(2-pyridylmethyl)amine)-iron(iii) percholrate'
_chemical_name_systematic '3 - (3,6-Di-tert-butylcatecholato)-(tris(2-pyridylmethyl)amine)-iron(iii) percholrate'
_space_group_crystal_system triclinic
_space_group_IT_number 2
_space_group_name_Hall '-P 1'
_space_group_name_H-M_alt 'P -1'
_symmetry_cell_setting triclinic
_symmetry_Int_Tables_number 2
_symmetry_space_group_name_H-M 'P -1'
_atom_sites_solution_hydrogens mixed
_atom_sites_solution_primary dual
_audit_creation_date 2021-09-08
_audit_creation_method
;
Olex2 1.3
(compiled 2020.11.12 svn.r5f609507 for OlexSys, GUI svn.r6272)
;
_audit_update_record
;
2022-04-03 deposited with the CCDC.	2022-06-27 downloaded from the CCDC.
;
_cell_angle_alpha 94.917(2)
_cell_angle_beta 93.923(3)
_cell_angle_gamma 106.867(3)
_cell_formula_units_Z 2
_cell_length_a 8.5899(3)
_cell_length_b 10.3201(3)
_cell_length_c 20.3051(6)
_cell_measurement_reflns_used 10926
_cell_measurement_temperature 293(2)
_cell_measurement_theta_max 75.1590
_cell_measurement_theta_min 4.5290
_cell_volume 1708.01(10)
_computing_cell_refinement 'CrysAlisPro 1.171.40.67a (Rigaku OD, 2019)'
_computing_data_collection 'CrysAlisPro 1.171.40.67a (Rigaku OD, 2019)'
_computing_data_reduction 'CrysAlisPro 1.171.40.67a (Rigaku OD, 2019)'
_computing_molecular_graphics 'Olex2 1.3 (Dolomanov et al., 2009)'
_computing_publication_material 'Olex2 1.3 (Dolomanov et al., 2009)'
_computing_structure_refinement 'SHELXL 2014/7 (Sheldrick, 2015)'
_computing_structure_solution 'SHELXT 2014/5 (Sheldrick, 2014)'
_diffrn_ambient_temperature 293(2)
_diffrn_detector 'CCD plate'
_diffrn_detector_area_resol_mean 5.2529
_diffrn_detector_type AtlasS2
_diffrn_measured_fraction_theta_full 0.999
_diffrn_measured_fraction_theta_max 0.995
_diffrn_measurement_details
;
List of Runs (angles in degrees, time in seconds):

  # Type    Start    End  Width  t~exp~   \w     \q     \k     \f   Frames
#--------------------------------------------------------------------------
  1  \w    -69.00  32.00   1.00    7.00    --  -41.35  57.00-120.00  101
  2  \w   -116.00 -17.00   1.00    7.00    --  -41.35 -38.00 -30.00   99
  3  \w   -113.00 -13.00   1.00    7.00    --  -41.35 -57.00  90.00  100
  4  \w      7.00  33.00   1.00    7.00    --   41.35  84.00  90.64   26
  5  \w      6.00  82.00   1.00    7.00    --   41.35 -99.00 -60.00   76
  6  \w     17.00 116.00   1.00    7.00    --   41.35  38.00-150.00   99
  7  \w     30.00 106.00   1.00   28.00    --  112.00 -95.00-180.00   76
  8  \w     36.00 109.00   1.00   28.00    --  112.00-111.00  90.00   73
  9  \w     30.00 106.00   1.00   28.00    --  112.00 -95.00 -90.00   76
 10  \w     36.00 109.00   1.00   28.00    --  112.00-111.00 -90.00   73
 11  \w     36.00 109.00   1.00   28.00    --  112.00-111.00  30.00   73
 12  \w     86.00 178.00   1.00   28.00    --  112.00  45.00-150.00   92
 13  \w     30.00 106.00   1.00   28.00    --  112.00 -95.00 -60.00   76
 14  \w     36.00 140.00   1.00   28.00    --  112.00 -30.00 150.00  104
 15  \w    104.00 178.00   1.00   28.00    --  112.00 111.00  30.00   74
 16  \w     36.00 109.00   1.00   28.00    --  112.00-111.00-180.00   73
 17  \w     59.00 178.00   1.00   28.00    --  112.00  15.00  90.00  119
 18  \w     61.00 146.00   1.00   28.00    --  112.00 178.00-150.00   85
 19  \w     61.00 146.00   1.00   28.00    --  112.00 178.00  90.00   85
 20  \w     83.00 178.00   1.00   28.00    --  112.00  61.00  90.00   95
 21  \w     40.00 141.00   1.00   28.00    --  112.00 -61.00 120.00  101
 22  \w     36.00 109.00   1.00   28.00    --  112.00-111.00   0.00   73
 23  \w     36.00 109.00   1.00   28.00    --  112.00-111.00 120.00   73
 24  \w     36.00 109.00   1.00   28.00    --  112.00-111.00 -30.00   73
 25  \w     30.00 106.00   1.00   28.00    --  112.00 -95.00 -30.00   76
 26  \w     30.00 106.00   1.00   28.00    --  112.00 -95.00  60.00   76
 27  \w     86.00 178.00   1.00   28.00    --  112.00  45.00  90.00   92
 28  \w     30.00 165.00   1.00   28.00    --  112.00 -15.00 120.00  135
 29  \w     33.00 146.00   1.00   28.00    --  112.00 -83.00 108.79  113
 30  \w     36.00 145.00   1.00   28.00    --  112.00 -77.00 -30.00  109
 31  \w    103.00 178.00   1.00   28.00    --  112.00  77.00 -60.00   75
 32  \w     30.00 106.00   1.00   28.00    --  112.00 -95.00 150.00   76
 33  \w     36.00 109.00   1.00   28.00    --  112.00-111.00-120.00   73
 34  \w     36.00 109.00   1.00   28.00    --  112.00-111.00  60.00   73
 35  \w     36.00 109.00   1.00   28.00    --  112.00-111.00 150.00   73
 36  \w    138.00 177.00   1.00   28.00    --  112.00 111.00 -30.00   39
 37  \w    117.00 172.00   1.00   28.00    --  112.00 111.00   0.00   55
 38  \w     86.00 156.00   1.00   28.00    --  112.00  61.00 -30.00   70
 39  \w     39.00  84.00   1.00   28.00    --  112.00 -47.00 -45.00   45
 40  \w    104.00 129.00   1.00   28.00    --  112.00 -47.00 -45.00   25
 41  \w     90.00 141.00   1.00   28.00    --  112.00 -61.00-150.00   51
 42  \w    101.00 130.00   1.00   28.00    --  112.00 -77.00  60.00   29
 43  \w    111.00 159.00   1.00   28.00    --  112.00  61.00 120.00   48
;
_diffrn_measurement_device 'four-circle diffractometer'
_diffrn_measurement_device_type 'SuperNova, Dual, Cu at home/near, AtlasS2'
_diffrn_measurement_method '\w scans'
_diffrn_orient_matrix_type 'CrysAlisPro convention (1999,Acta A55,543-557)'
_diffrn_orient_matrix_UB_11 -0.0779348000
_diffrn_orient_matrix_UB_12 -0.1416689000
_diffrn_orient_matrix_UB_13 -0.0389792000
_diffrn_orient_matrix_UB_21 0.1684361000
_diffrn_orient_matrix_UB_22 -0.0005098000
_diffrn_orient_matrix_UB_23 -0.0214486000
_diffrn_orient_matrix_UB_31 0.0318783000
_diffrn_orient_matrix_UB_32 -0.0675505000
_diffrn_orient_matrix_UB_33 0.0622543000
_diffrn_radiation_monochromator mirror
_diffrn_radiation_probe x-ray
_diffrn_radiation_type 'Cu K\a'
_diffrn_radiation_wavelength 1.54184
_diffrn_reflns_av_R_equivalents 0.0333
_diffrn_reflns_av_unetI/netI 0.0233
_diffrn_reflns_Laue_measured_fraction_full 0.999
_diffrn_reflns_Laue_measured_fraction_max 0.995
_diffrn_reflns_limit_h_max 10
_diffrn_reflns_limit_h_min -10
_diffrn_reflns_limit_k_max 12
_diffrn_reflns_limit_k_min -13
_diffrn_reflns_limit_l_max 25
_diffrn_reflns_limit_l_min -22
_diffrn_reflns_number 35491
_diffrn_reflns_point_group_measured_fraction_full 0.999
_diffrn_reflns_point_group_measured_fraction_max 0.995
_diffrn_reflns_theta_full 67.684
_diffrn_reflns_theta_max 76.530
_diffrn_reflns_theta_min 4.392
_diffrn_source 'micro-focus sealed X-ray tube'
_diffrn_source_type 'SuperNova (Cu) X-ray Source'
_exptl_absorpt_coefficient_mu 4.662
_exptl_absorpt_correction_T_max 0.754
_exptl_absorpt_correction_T_min 0.228
_exptl_absorpt_correction_type gaussian
_exptl_absorpt_process_details
;
CrysAlisPro 1.171.40.67a (Rigaku Oxford Diffraction, 2019)
Numerical absorption correction based on gaussian integration over
			a multifaceted crystal model
Empirical absorption correction using spherical harmonics,
 implemented in SCALE3 ABSPACK scaling algorithm.
;
_exptl_crystal_colour 'dark violet'
_exptl_crystal_colour_modifier dark
_exptl_crystal_colour_primary violet
_exptl_crystal_density_diffrn 1.312
_exptl_crystal_description block
_exptl_crystal_F_000 708
_exptl_crystal_size_max 0.516
_exptl_crystal_size_mid 0.348
_exptl_crystal_size_min 0.286
_refine_diff_density_max 0.221
_refine_diff_density_min -0.270
_refine_diff_density_rms 0.034
_refine_ls_extinction_method none
_refine_ls_goodness_of_fit_ref 1.026
_refine_ls_hydrogen_treatment constr
_refine_ls_matrix_type full
_refine_ls_number_parameters 565
_refine_ls_number_reflns 7137
_refine_ls_number_restraints 0
_refine_ls_restrained_S_all 1.026
_refine_ls_R_factor_all 0.0468
_refine_ls_R_factor_gt 0.0418
_refine_ls_shift/su_max 0.001
_refine_ls_shift/su_mean 0.000
_refine_ls_structure_factor_coef Fsqd
_refine_ls_weighting_details 'w=1/[\s^2^(Fo^2^)+(0.0682P)^2^+0.1762P] where P=(Fo^2^+2Fc^2^)/3'
_refine_ls_weighting_scheme calc
_refine_ls_wR_factor_gt 0.1149
_refine_ls_wR_factor_ref 0.1220
_reflns_Friedel_coverage 0.000
_reflns_number_gt 6365
_reflns_number_total 7137
_reflns_threshold_expression 'I > 2\s(I)'
_cod_data_source_file d2dt01207c2.cif
_cod_data_source_block tpafe36clo4_cu_300_9
_cod_depositor_comments 'Adding full bibliography for 7710599--7710604.cif.'
_cod_original_formula_sum 'C32 H39 Cl Fe N4 O6.50'
_cod_database_code 7710599
_shelx_shelxl_version_number 2014/7
_chemical_oxdiff_formula 'C32 H38 Cl1 Fe1 N4 O6'
_shelx_space_group_comment
;
The symmetry employed for this shelxl refinement is uniquely defined
by the following loop, which should always be used as a source of
symmetry information in preference to the above space-group names.
They are only intended as comments.
;
_shelx_estimated_absorpt_t_max 0.349
_shelx_estimated_absorpt_t_min 0.197
_reflns_odcompleteness_completeness 98.56
_reflns_odcompleteness_iscentric 1
_reflns_odcompleteness_theta 77.17
_olex2_refinement_description
;
1. Fixed Uiso
 At 1.2 times of:
  All C(H) groups, All C(H,H) groups
 At 1.5 times of:
  All C(H,H,H) groups, All O(H,H) groups
2. Uiso/Uaniso restraints and constraints
Uanis(N3A) = Uanis(N3)
3. Others
 Sof(Cl1)=Sof(O3A)=Sof(O4A)=Sof(O5A)=Sof(O6A)=1-FVAR(1)
 Sof(Cl2)=Sof(O3)=Sof(O4)=Sof(O5)=Sof(O6)=FVAR(1)
 Sof(N3A)=Sof(C21')=Sof(H21')=Sof(C22')=Sof(H22')=Sof(C23')=Sof(H23')=
 Sof(C24')=Sof(H24')=Sof(C25')=Sof(C26')=Sof(H26C)=Sof(H26D)=1-FVAR(2)
 Sof(N3)=Sof(C25)=Sof(C26)=Sof(H26A)=Sof(H26B)=Sof(C21)=Sof(H21)=Sof(C23)=
 Sof(H23)=Sof(C24)=Sof(H24)=Sof(C22)=Sof(H22)=FVAR(2)
 Sof(H15A)=Sof(C19')=Sof(C20')=Sof(H20C)=Sof(H20D)=Sof(C18')=Sof(H18')=
 Sof(C17')=Sof(H17')=Sof(C16')=Sof(H16')=1-FVAR(3)
 Sof(C19)=Sof(H15)=Sof(C20)=Sof(H20A)=Sof(H20B)=Sof(C16)=Sof(H16)=Sof(C18)=
 Sof(H18)=Sof(C17)=Sof(H17)=FVAR(3)
 Fixed Sof: O7(0.5) H7A(0.5) H7B(0.5)
4.a Free rotating group:
 O7(H7A,H7B)
4.b Secondary CH2 refined with riding coordinates:
 C20(H20A,H20B), C32(H32A,H32B), C26(H26A,H26B), C26'(H26C,H26D), C20'(H20C,
 H20D)
4.c Aromatic/amide H refined with riding coordinates:
 C27(H27), C4(H4), C5(H5), C15(H15), C15(H15A), C28(H28), C29(H29), C21(H21),
 C30(H30), C16(H16), C23(H23), C24(H24), C22(H22), C18(H18), C17(H17),
 C21'(H21'), C22'(H22'), C23'(H23'), C24'(H24'), C18'(H18'), C17'(H17'),
 C16'(H16')
4.d Idealised Me refined as rotating group:
 C13(H13A,H13B,H13C), C8(H8A,H8B,H8C), C10(H10A,H10B,H10C), C12(H12A,H12B,
 H12C), C9(H9A,H9B,H9C), C14(H14A,H14B,H14C)
;
_olex2_submission_special_instructions 'No special instructions were received'
_oxdiff_exptl_absorpt_empirical_details
;
Empirical correction (ABSPACK) includes:
- Absorption correction using spherical harmonics
- Frame scaling
;
_oxdiff_exptl_absorpt_empirical_full_max 1.168
_oxdiff_exptl_absorpt_empirical_full_min 0.865

loop_
_space_group_symop_operation_xyz
'x, y, z'
'-x, -y, -z'

loop_
_atom_site_label
_atom_site_type_symbol
_atom_site_fract_x
_atom_site_fract_y
_atom_site_fract_z
_atom_site_U_iso_or_equiv
_atom_site_adp_type
_atom_site_occupancy
_atom_site_site_symmetry_order
_atom_site_calc_flag
_atom_site_refinement_flags_posn
_atom_site_refinement_flags_adp
_atom_site_refinement_flags_occupancy
_atom_site_disorder_assembly
_atom_site_disorder_group
Fe Fe 0.55237(4) 0.32938(3) 0.24412(2) 0.06515(11) Uani 1 1 d . . . . .
Cl2 Cl 0.8390(6) 0.7235(5) 0.0603(2) 0.0967(8) Uani 0.470(11) 1 d . . P A 1
O1 O 0.68824(17) 0.50998(13) 0.27523(6) 0.0671(3) Uani 1 1 d . . . . .
O2 O 0.59664(19) 0.29058(14) 0.33149(7) 0.0719(3) Uani 1 1 d . . . . .
N4 N 0.7231(2) 0.25972(17) 0.18856(8) 0.0686(4) Uani 1 1 d . . . . .
N1 N 0.4016(2) 0.12503(18) 0.21120(10) 0.0718(4) Uani 1 1 d . . . . .
N3 N 0.3391(9) 0.3902(8) 0.2595(6) 0.0741(14) Uani 0.66(2) 1 d . . P B 1
N2 N 0.4794(2) 0.35469(19) 0.14270(9) 0.0780(4) Uani 1 1 d . . . . .
C1 C 0.7217(2) 0.52630(19) 0.34147(9) 0.0619(4) Uani 1 1 d . . . . .
C2 C 0.6728(2) 0.4044(2) 0.37263(9) 0.0650(4) Uani 1 1 d . . . . .
C6 C 0.7979(3) 0.6524(2) 0.37868(10) 0.0693(4) Uani 1 1 d . . . . .
C3 C 0.7012(3) 0.4037(2) 0.44118(10) 0.0762(5) Uani 1 1 d . . . . .
C7 C 0.8403(3) 0.7861(2) 0.34691(12) 0.0791(5) Uani 1 1 d . . . . .
C11 C 0.6456(4) 0.2716(3) 0.47389(12) 0.0918(7) Uani 1 1 d . . . . .
C27 C 0.8029(3) 0.1743(2) 0.20828(14) 0.0829(6) Uani 1 1 d . . . . .
H27 H 0.8016 0.1544 0.2521 0.099 Uiso 1 1 calc R U . . .
C19 C 0.338(2) 0.095(2) 0.1542(12) 0.071(4) Uani 0.41(4) 1 d . . P B 1
C25 C 0.2909(15) 0.4477(13) 0.2085(6) 0.080(2) Uani 0.66(2) 1 d . . P B 1
C31 C 0.7256(3) 0.2889(2) 0.12558(11) 0.0785(5) Uani 1 1 d . . . . .
C4 C 0.7807(4) 0.5283(3) 0.47631(11) 0.0921(7) Uani 1 1 d . . . . .
H4 H 0.8046 0.5324 0.5219 0.110 Uiso 1 1 calc R U . . .
C5 C 0.8266(4) 0.6482(3) 0.44652(11) 0.0872(6) Uani 1 1 d . . . . .
H5 H 0.8789 0.7292 0.4732 0.105 Uiso 1 1 calc R U . . .
C15 C 0.3944(3) 0.0168(3) 0.24487(14) 0.0866(6) Uani 1 1 d . . . . .
H15 H 0.4485 0.0297 0.2873 0.104 Uiso 0.41(4) 1 calc R U P B 1
H15A H 0.4192 0.0306 0.2907 0.104 Uiso 0.59(4) 1 calc R U P B 2
C13 C 0.7329(5) 0.1713(3) 0.44625(14) 0.1024(9) Uani 1 1 d . . . . .
H13A H 0.6996 0.1466 0.3996 0.154 Uiso 1 1 calc R U . . .
H13B H 0.7047 0.0911 0.4690 0.154 Uiso 1 1 calc R U . . .
H13C H 0.8490 0.2135 0.4528 0.154 Uiso 1 1 calc R U . . .
C20 C 0.343(4) 0.227(3) 0.1201(11) 0.079(3) Uani 0.41(4) 1 d . . P B 1
H20A H 0.3463 0.2058 0.0729 0.095 Uiso 0.41(4) 1 calc R U P B 1
H20B H 0.2410 0.2469 0.1258 0.095 Uiso 0.41(4) 1 calc R U P B 1
C32 C 0.6309(4) 0.3854(3) 0.10868(12) 0.0946(7) Uani 1 1 d . . . . .
H32A H 0.6971 0.4785 0.1226 0.113 Uiso 1 1 calc R U . . .
H32B H 0.6034 0.3760 0.0610 0.113 Uiso 1 1 calc R U . . .
C8 C 0.9564(4) 0.7841(3) 0.29378(15) 0.0936(7) Uani 1 1 d . . . . .
H8A H 1.0519 0.7651 0.3127 0.140 Uiso 1 1 calc R U . . .
H8B H 0.9879 0.8712 0.2769 0.140 Uiso 1 1 calc R U . . .
H8C H 0.9027 0.7147 0.2582 0.140 Uiso 1 1 calc R U . . .
C26 C 0.405(2) 0.470(2) 0.1542(8) 0.092(3) Uani 0.66(2) 1 d . . P B 1
H26A H 0.3453 0.4778 0.1133 0.110 Uiso 0.66(2) 1 calc R U P B 1
H26B H 0.4920 0.5544 0.1662 0.110 Uiso 0.66(2) 1 calc R U P B 1
C28 C 0.8871(4) 0.1146(3) 0.1658(2) 0.1073(9) Uani 1 1 d . . . . .
H28 H 0.9400 0.0540 0.1804 0.129 Uiso 1 1 calc R U . . .
O3 O 0.880(2) 0.8582(11) 0.0310(5) 0.130(5) Uani 0.470(11) 1 d . . P A 1
C29 C 0.8917(4) 0.1454(4) 0.1025(2) 0.1157(11) Uani 1 1 d . . . . .
H29 H 0.9491 0.1069 0.0733 0.139 Uiso 1 1 calc R U . . .
C10 C 0.9248(5) 0.9089(3) 0.39890(17) 0.1114(9) Uani 1 1 d . . . . .
H10A H 0.8544 0.9128 0.4333 0.167 Uiso 1 1 calc R U . . .
H10B H 0.9469 0.9913 0.3779 0.167 Uiso 1 1 calc R U . . .
H10C H 1.0256 0.8989 0.4179 0.167 Uiso 1 1 calc R U . . .
C21 C 0.2547(13) 0.3749(10) 0.3115(4) 0.0884(17) Uani 0.66(2) 1 d . . P B 1
H21 H 0.2879 0.3330 0.3463 0.106 Uiso 0.66(2) 1 calc R U P B 1
C30 C 0.8115(4) 0.2337(3) 0.08136(15) 0.1073(9) Uani 1 1 d . . . . .
H30 H 0.8147 0.2562 0.0380 0.129 Uiso 1 1 calc R U . . .
C12 C 0.4615(5) 0.2086(4) 0.45985(18) 0.1192(11) Uani 1 1 d . . . . .
H12A H 0.4074 0.2719 0.4769 0.179 Uiso 1 1 calc R U . . .
H12B H 0.4278 0.1266 0.4810 0.179 Uiso 1 1 calc R U . . .
H12C H 0.4332 0.1875 0.4128 0.179 Uiso 1 1 calc R U . . .
C9 C 0.6837(4) 0.8068(3) 0.31580(18) 0.1065(9) Uani 1 1 d . . . . .
H9A H 0.6321 0.7330 0.2820 0.160 Uiso 1 1 calc R U . . .
H9B H 0.7097 0.8912 0.2965 0.160 Uiso 1 1 calc R U . . .
H9C H 0.6109 0.8090 0.3494 0.160 Uiso 1 1 calc R U . . .
C16 C 0.316(3) -0.100(2) 0.2198(13) 0.099(5) Uani 0.41(4) 1 d . . P B 1
H16 H 0.3024 -0.1726 0.2453 0.118 Uiso 0.41(4) 1 calc R U P B 1
C14 C 0.6918(6) 0.2975(4) 0.54977(14) 0.1322(14) Uani 1 1 d . . . . .
H14A H 0.8068 0.3430 0.5588 0.198 Uiso 1 1 calc R U . . .
H14B H 0.6656 0.2122 0.5683 0.198 Uiso 1 1 calc R U . . .
H14C H 0.6316 0.3536 0.5694 0.198 Uiso 1 1 calc R U . . .
C23 C 0.0672(13) 0.4763(10) 0.2622(6) 0.096(3) Uani 0.66(2) 1 d . . P B 1
H23 H -0.0277 0.5023 0.2623 0.115 Uiso 0.66(2) 1 calc R U P B 1
C24 C 0.1550(12) 0.4945(8) 0.2091(6) 0.092(2) Uani 0.66(2) 1 d . . P B 1
H24 H 0.1251 0.5373 0.1740 0.111 Uiso 0.66(2) 1 calc R U P B 1
C22 C 0.1161(12) 0.4198(10) 0.3160(6) 0.099(2) Uani 0.66(2) 1 d . . P B 1
H22 H 0.0597 0.4117 0.3536 0.119 Uiso 0.66(2) 1 calc R U P B 1
C18 C 0.260(2) -0.020(2) 0.1206(14) 0.094(4) Uani 0.41(4) 1 d . . P B 1
H18 H 0.2159 -0.0303 0.0766 0.113 Uiso 0.41(4) 1 calc R U P B 1
C17 C 0.251(2) -0.123(2) 0.1570(19) 0.128(8) Uani 0.41(4) 1 d . . P B 1
H17 H 0.1991 -0.2121 0.1383 0.154 Uiso 0.41(4) 1 calc R U P B 1
O4 O 0.804(3) 0.7575(15) 0.1223(6) 0.188(7) Uani 0.470(11) 1 d . . P A 1
O5 O 0.6853(12) 0.6463(8) 0.0256(4) 0.146(5) Uani 0.470(11) 1 d . . P A 1
O6 O 0.9534(12) 0.6504(8) 0.0615(6) 0.183(5) Uani 0.470(11) 1 d . . P A 1
Cl1 Cl 0.7968(13) 0.7420(7) 0.0579(3) 0.151(2) Uani 0.530(11) 1 d . . P A 2
O3A O 0.919(2) 0.8432(13) 0.0362(7) 0.153(5) Uani 0.530(11) 1 d . . P A 2
O4A O 0.8061(16) 0.6296(8) 0.0107(3) 0.170(4) Uani 0.530(11) 1 d . . P A 2
O5A O 0.862(2) 0.7143(15) 0.1214(6) 0.235(10) Uani 0.530(11) 1 d . . P A 2
O6A O 0.6380(14) 0.735(2) 0.0569(6) 0.274(8) Uani 0.530(11) 1 d . . P A 2
O7 O 1.1027(18) 0.5620(10) 0.0509(4) 0.217(5) Uani 0.5 1 d G . P C 2
H7A H 1.0864 0.5088 0.0152 0.326 Uiso 0.5 1 d G U P C 2
H7B H 1.0747 0.6303 0.0399 0.326 Uiso 0.5 1 d G U P C 2
N3A N 0.337(2) 0.4048(18) 0.2392(9) 0.0741(14) Uani 0.34(2) 1 d . . P B 2
C21' C 0.240(2) 0.403(2) 0.2894(15) 0.102(5) Uani 0.34(2) 1 d . . P B 2
H21' H 0.2669 0.3689 0.3282 0.123 Uiso 0.34(2) 1 calc R U P B 2
C22' C 0.107(2) 0.448(3) 0.2855(14) 0.110(9) Uani 0.34(2) 1 d . . P B 2
H22' H 0.0416 0.4443 0.3204 0.132 Uiso 0.34(2) 1 calc R U P B 2
C23' C 0.071(3) 0.5003(17) 0.2259(18) 0.115(8) Uani 0.34(2) 1 d . . P B 2
H23' H -0.0190 0.5328 0.2213 0.138 Uiso 0.34(2) 1 calc R U P B 2
C24' C 0.167(2) 0.5033(15) 0.1755(16) 0.103(6) Uani 0.34(2) 1 d . . P B 2
H24' H 0.1414 0.5322 0.1352 0.123 Uiso 0.34(2) 1 calc R U P B 2
C25' C 0.308(3) 0.461(2) 0.1863(14) 0.082(5) Uani 0.34(2) 1 d . . P B 2
C26' C 0.418(6) 0.472(4) 0.1361(16) 0.095(7) Uani 0.34(2) 1 d . . P B 2
H26C H 0.5057 0.5566 0.1439 0.114 Uiso 0.34(2) 1 calc R U P B 2
H26D H 0.3611 0.4653 0.0924 0.114 Uiso 0.34(2) 1 calc R U P B 2
C19' C 0.3560(17) 0.1104(14) 0.1423(8) 0.069(3) Uani 0.59(4) 1 d . . P B 2
C20' C 0.365(2) 0.2268(17) 0.1057(9) 0.080(3) Uani 0.59(4) 1 d . . P B 2
H20C H 0.2568 0.2377 0.0986 0.096 Uiso 0.59(4) 1 calc R U P B 2
H20D H 0.4023 0.2108 0.0626 0.096 Uiso 0.59(4) 1 calc R U P B 2
C18' C 0.309(3) -0.0254(19) 0.1103(10) 0.110(4) Uani 0.59(4) 1 d . . P B 2
H18' H 0.2832 -0.0391 0.0645 0.132 Uiso 0.59(4) 1 calc R U P B 2
C17' C 0.298(3) -0.1391(16) 0.1446(9) 0.131(5) Uani 0.59(4) 1 d . . P B 2
H17' H 0.2575 -0.2263 0.1222 0.157 Uiso 0.59(4) 1 calc R U P B 2
C16' C 0.348(2) -0.1222(15) 0.2110(9) 0.102(4) Uani 0.59(4) 1 d . . P B 2
H16' H 0.3527 -0.1957 0.2337 0.122 Uiso 0.59(4) 1 calc R U P B 2

loop_
_atom_site_aniso_label
_atom_site_aniso_U_11
_atom_site_aniso_U_22
_atom_site_aniso_U_33
_atom_site_aniso_U_23
_atom_site_aniso_U_13
_atom_site_aniso_U_12
Fe 0.06724(17) 0.06446(18) 0.06636(17) 0.00745(12) 0.00631(12) 0.02370(13)
Cl2 0.1181(15) 0.0857(13) 0.0781(14) 0.0255(9) 0.0112(11) 0.0125(11)
O1 0.0769(8) 0.0636(7) 0.0631(6) 0.0109(5) 0.0072(5) 0.0235(6)
O2 0.0861(9) 0.0650(7) 0.0678(7) 0.0110(6) 0.0144(6) 0.0246(6)
N4 0.0695(9) 0.0649(8) 0.0711(9) 0.0067(7) 0.0110(7) 0.0190(7)
N1 0.0654(9) 0.0662(9) 0.0832(11) 0.0132(8) 0.0083(8) 0.0173(7)
N3 0.0708(11) 0.080(2) 0.077(4) 0.005(3) 0.001(3) 0.0329(13)
N2 0.0843(11) 0.0666(9) 0.0802(10) 0.0163(8) -0.0073(8) 0.0192(8)
C1 0.0666(9) 0.0654(10) 0.0631(9) 0.0078(7) 0.0135(7) 0.0327(8)
C2 0.0746(10) 0.0660(10) 0.0657(9) 0.0101(8) 0.0182(8) 0.0350(8)
C6 0.0805(11) 0.0663(10) 0.0719(10) 0.0027(8) 0.0148(9) 0.0384(9)
C3 0.1045(15) 0.0779(12) 0.0630(10) 0.0112(9) 0.0236(9) 0.0490(11)
C7 0.0941(14) 0.0623(11) 0.0903(13) 0.0050(9) 0.0155(11) 0.0375(10)
C11 0.138(2) 0.0894(15) 0.0707(12) 0.0245(11) 0.0369(13) 0.0582(15)
C27 0.0771(12) 0.0745(12) 0.1013(15) 0.0094(11) 0.0112(11) 0.0287(10)
C19 0.062(5) 0.071(6) 0.085(8) 0.030(4) 0.016(4) 0.019(5)
C25 0.080(4) 0.059(4) 0.097(5) 0.006(3) 0.000(3) 0.019(3)
C31 0.0808(12) 0.0745(12) 0.0712(11) 0.0049(9) 0.0144(9) 0.0083(10)
C4 0.138(2) 0.0908(15) 0.0609(10) 0.0037(10) 0.0143(12) 0.0552(15)
C5 0.1175(18) 0.0779(13) 0.0727(12) -0.0077(10) 0.0080(11) 0.0441(13)
C15 0.0770(12) 0.0754(14) 0.1036(16) 0.0267(12) 0.0119(11) 0.0112(10)
C13 0.153(3) 0.0939(17) 0.0879(15) 0.0269(13) 0.0283(16) 0.0716(18)
C20 0.086(6) 0.096(7) 0.052(6) 0.005(5) -0.001(4) 0.023(5)
C32 0.1136(19) 0.0897(15) 0.0749(12) 0.0268(11) 0.0070(12) 0.0171(14)
C8 0.1072(18) 0.0722(13) 0.1092(18) 0.0185(12) 0.0328(14) 0.0311(12)
C26 0.093(4) 0.077(4) 0.104(8) 0.026(5) -0.016(6) 0.025(3)
C28 0.0932(17) 0.0837(16) 0.150(3) -0.0060(17) 0.0241(17) 0.0366(13)
O3 0.184(10) 0.074(3) 0.092(4) 0.008(3) -0.014(4) -0.018(5)
C29 0.0999(19) 0.106(2) 0.134(3) -0.0253(19) 0.0373(18) 0.0239(16)
C10 0.148(3) 0.0665(14) 0.120(2) -0.0067(13) 0.0128(19) 0.0368(15)
C21 0.080(3) 0.111(4) 0.082(3) -0.003(3) 0.009(3) 0.045(3)
C30 0.109(2) 0.108(2) 0.0865(15) -0.0103(14) 0.0310(14) 0.0052(17)
C12 0.142(3) 0.114(2) 0.124(2) 0.0489(19) 0.067(2) 0.050(2)
C9 0.1071(19) 0.0865(16) 0.145(2) 0.0296(16) 0.0131(17) 0.0542(15)
C16 0.087(6) 0.056(6) 0.160(11) 0.034(7) 0.034(7) 0.021(5)
C14 0.230(5) 0.121(2) 0.0723(15) 0.0330(15) 0.043(2) 0.082(3)
C23 0.076(4) 0.085(4) 0.123(8) -0.018(4) -0.010(5) 0.032(3)
C24 0.084(3) 0.070(3) 0.127(6) -0.001(3) -0.012(4) 0.037(2)
C22 0.083(3) 0.115(4) 0.097(5) -0.029(4) 0.006(4) 0.038(3)
C18 0.076(7) 0.066(5) 0.125(11) -0.004(5) -0.013(5) 0.006(5)
C17 0.097(8) 0.053(6) 0.22(2) 0.000(8) -0.016(9) 0.004(5)
O4 0.330(18) 0.146(7) 0.082(6) 0.020(4) 0.028(8) 0.059(8)
O5 0.151(6) 0.117(5) 0.121(6) 0.061(4) -0.055(5) -0.037(5)
O6 0.185(8) 0.134(6) 0.233(12) -0.006(6) -0.022(7) 0.069(5)
Cl1 0.217(5) 0.097(2) 0.0857(14) 0.0201(13) -0.022(2) -0.030(3)
O3A 0.153(7) 0.132(6) 0.173(8) 0.070(5) 0.042(6) 0.021(5)
O4A 0.237(11) 0.125(5) 0.114(4) -0.001(3) -0.020(6) 0.016(6)
O5A 0.267(14) 0.230(14) 0.104(7) 0.079(8) -0.079(8) -0.085(11)
O6A 0.161(8) 0.43(2) 0.191(10) 0.056(11) 0.066(7) 0.008(11)
O7 0.319(13) 0.150(7) 0.156(6) -0.002(5) -0.056(7) 0.050(8)
N3A 0.0708(11) 0.080(2) 0.077(4) 0.005(3) 0.001(3) 0.0329(13)
C21' 0.082(6) 0.096(9) 0.128(14) -0.030(8) -0.018(8) 0.042(6)
C22' 0.084(9) 0.140(19) 0.098(15) -0.045(15) -0.002(11) 0.037(8)
C23' 0.090(8) 0.068(6) 0.18(2) -0.034(9) -0.032(13) 0.038(6)
C24' 0.079(6) 0.055(4) 0.165(15) -0.017(8) -0.026(9) 0.023(4)
C25' 0.061(6) 0.049(4) 0.139(16) 0.021(8) -0.006(9) 0.020(4)
C26' 0.121(14) 0.067(6) 0.099(13) 0.030(8) -0.027(11) 0.034(6)
C19' 0.062(3) 0.060(3) 0.073(5) 0.011(4) -0.004(4) -0.002(2)
C20' 0.089(6) 0.073(3) 0.069(7) 0.009(4) -0.015(4) 0.017(3)
C18' 0.123(10) 0.082(4) 0.103(5) -0.004(4) -0.023(7) 0.009(7)
C17' 0.173(14) 0.063(4) 0.136(7) -0.007(4) -0.025(8) 0.017(6)
C16' 0.105(7) 0.061(4) 0.134(7) 0.013(4) -0.013(5) 0.020(4)

loop_
_atom_type_symbol
_atom_type_description
_atom_type_scat_dispersion_real
_atom_type_scat_dispersion_imag
_atom_type_scat_source
C C 0.0181 0.0091 'International Tables Vol C Tables 4.2.6.8 and 6.1.1.4'
H H 0.0000 0.0000 'International Tables Vol C Tables 4.2.6.8 and 6.1.1.4'
Cl Cl 0.3639 0.7018 'International Tables Vol C Tables 4.2.6.8 and 6.1.1.4'
Fe Fe -1.1336 3.1974 'International Tables Vol C Tables 4.2.6.8 and 6.1.1.4'
N N 0.0311 0.0180 'International Tables Vol C Tables 4.2.6.8 and 6.1.1.4'
O O 0.0492 0.0322 'International Tables Vol C Tables 4.2.6.8 and 6.1.1.4'

loop_
_exptl_crystal_face_index_h
_exptl_crystal_face_index_k
_exptl_crystal_face_index_l
_exptl_crystal_face_perp_dist
-3 -2 9 0.1832
-2 -5 8 0.1703
-1 -6 -2 0.1540
1 -7 3 0.1439
1 -6 6 0.1656
-5 4 -4 0.1800
6 -1 -1 0.1412
5 -2 2 0.1574
0 -3 12 0.2133
-6 1 1 0.1457
-5 2 -7 0.1747
4 2 3 0.1319
-4 -3 1 0.1398
3 3 5 0.1416
2 4 7 0.1494
-1 -6 1 0.1436
-1 4 -11 0.1748
0 6 -2 0.1924
0 5 7 0.1515
1 -7 1 0.1439
1 -6 -4 0.1677
-2 5 8 0.1737
4 -6 0 0.1656
4 -5 -5 0.1956
-3 6 -3 0.1935
4 -1 -9 0.2233
-5 1 4 0.1313

loop_
_geom_angle_atom_site_label_1
_geom_angle_atom_site_label_2
_geom_angle_atom_site_label_3
_geom_angle
_geom_angle_site_symmetry_1
_geom_angle_site_symmetry_3
_geom_angle_publ_flag
O1 Fe N4 98.98(6) . . ?
O1 Fe N1 178.71(6) . . ?
O1 Fe N3 90.3(2) . . ?
O1 Fe N2 100.93(6) . . ?
O1 Fe N3A 89.7(4) . . ?
O2 Fe O1 84.80(6) . . ?
O2 Fe N4 103.99(6) . . ?
O2 Fe N1 93.94(7) . . ?
O2 Fe N3 97.8(3) . . ?
O2 Fe N2 173.93(7) . . ?
O2 Fe N3A 109.5(5) . . ?
N4 Fe N2 77.27(7) . . ?
N4 Fe N3A 146.1(5) . . ?
N1 Fe N4 81.06(7) . . ?
N1 Fe N2 80.34(7) . . ?
N1 Fe N3A 91.0(4) . . ?
N3 Fe N4 157.0(3) . . ?
N3 Fe N1 90.1(2) . . ?
N3 Fe N2 80.3(3) . . ?
N2 Fe N3A 68.9(5) . . ?
O4 Cl2 O3 102.9(8) . . ?
O4 Cl2 O5 104.9(10) . . ?
O4 Cl2 O6 111.7(9) . . ?
O5 Cl2 O3 104.2(7) . . ?
O6 Cl2 O3 119.3(9) . . ?
O6 Cl2 O5 112.6(7) . . ?
C1 O1 Fe 111.51(11) . . ?
C2 O2 Fe 112.05(11) . . ?
C27 N4 Fe 125.20(15) . . ?
C27 N4 C31 119.0(2) . . ?
C31 N4 Fe 114.90(15) . . ?
C19 N1 Fe 120.6(11) . . ?
C19 N1 C15 113.8(11) . . ?
C15 N1 Fe 124.43(17) . . ?
C15 N1 C19' 122.0(6) . . ?
C19' N1 Fe 110.5(6) . . ?
C25 N3 Fe 113.1(7) . . ?
C21 N3 Fe 127.3(5) . . ?
C21 N3 C25 119.6(8) . . ?
C20 N2 Fe 103.8(10) . . ?
C20 N2 C26 107.8(14) . . ?
C32 N2 Fe 105.78(14) . . ?
C32 N2 C20 119.7(9) . . ?
C32 N2 C26 116.4(8) . . ?
C32 N2 C20' 106.4(8) . . ?
C26 N2 Fe 100.8(6) . . ?
C26' N2 Fe 114.5(13) . . ?
C26' N2 C32 104.9(17) . . ?
C26' N2 C20' 111.5(17) . . ?
C20' N2 Fe 112.9(7) . . ?
O1 C1 C2 114.97(17) . . ?
O1 C1 C6 123.85(17) . . ?
C6 C1 C2 121.19(17) . . ?
O2 C2 C1 115.30(16) . . ?
O2 C2 C3 122.64(18) . . ?
C3 C2 C1 122.06(19) . . ?
C1 C6 C7 122.09(18) . . ?
C5 C6 C1 115.4(2) . . ?
C5 C6 C7 122.4(2) . . ?
C2 C3 C11 121.2(2) . . ?
C4 C3 C2 115.5(2) . . ?
C4 C3 C11 123.2(2) . . ?
C6 C7 C10 111.3(2) . . ?
C8 C7 C6 110.88(17) . . ?
C8 C7 C10 107.5(2) . . ?
C8 C7 C9 109.4(2) . . ?
C9 C7 C6 109.2(2) . . ?
C9 C7 C10 108.5(2) . . ?
C3 C11 C13 109.2(2) . . ?
C3 C11 C14 111.3(2) . . ?
C13 C11 C14 107.1(2) . . ?
C12 C11 C3 110.2(2) . . ?
C12 C11 C13 109.7(3) . . ?
C12 C11 C14 109.3(3) . . ?
N4 C27 H27 119.0 . . ?
N4 C27 C28 122.1(3) . . ?
C28 C27 H27 119.0 . . ?
N1 C19 C20 110.3(18) . . ?
N1 C19 C18 133(2) . . ?
C18 C19 C20 117(2) . . ?
N3 C25 C26 114.6(11) . . ?
N3 C25 C24 121.8(8) . . ?
C24 C25 C26 123.3(9) . . ?
N4 C31 C32 114.4(2) . . ?
N4 C31 C30 121.1(3) . . ?
C30 C31 C32 124.5(3) . . ?
C3 C4 H4 118.6 . . ?
C3 C4 C5 122.8(2) . . ?
C5 C4 H4 118.6 . . ?
C6 C5 H5 118.6 . . ?
C4 C5 C6 122.9(2) . . ?
C4 C5 H5 118.6 . . ?
N1 C15 H15 119.7 . . ?
N1 C15 H15A 119.2 . . ?
N1 C15 C16' 121.6(6) . . ?
C16 C15 N1 120.6(11) . . ?
C16 C15 H15 119.7 . . ?
C16' C15 H15A 119.2 . . ?
C11 C13 H13A 109.5 . . ?
C11 C13 H13B 109.5 . . ?
C11 C13 H13C 109.5 . . ?
H13A C13 H13B 109.5 . . ?
H13A C13 H13C 109.5 . . ?
H13B C13 H13C 109.5 . . ?
N2 C20 C19 119(2) . . ?
N2 C20 H20A 107.6 . . ?
N2 C20 H20B 107.6 . . ?
C19 C20 H20A 107.6 . . ?
C19 C20 H20B 107.6 . . ?
H20A C20 H20B 107.1 . . ?
N2 C32 C31 109.61(18) . . ?
N2 C32 H32A 109.7 . . ?
N2 C32 H32B 109.7 . . ?
C31 C32 H32A 109.7 . . ?
C31 C32 H32B 109.7 . . ?
H32A C32 H32B 108.2 . . ?
C7 C8 H8A 109.5 . . ?
C7 C8 H8B 109.5 . . ?
C7 C8 H8C 109.5 . . ?
H8A C8 H8B 109.5 . . ?
H8A C8 H8C 109.5 . . ?
H8B C8 H8C 109.5 . . ?
N2 C26 C25 112.3(11) . . ?
N2 C26 H26A 109.1 . . ?
N2 C26 H26B 109.1 . . ?
C25 C26 H26A 109.1 . . ?
C25 C26 H26B 109.1 . . ?
H26A C26 H26B 107.9 . . ?
C27 C28 H28 120.5 . . ?
C29 C28 C27 119.1(3) . . ?
C29 C28 H28 120.5 . . ?
C28 C29 H29 120.1 . . ?
C28 C29 C30 119.8(3) . . ?
C30 C29 H29 120.1 . . ?
C7 C10 H10A 109.5 . . ?
C7 C10 H10B 109.5 . . ?
C7 C10 H10C 109.5 . . ?
H10A C10 H10B 109.5 . . ?
H10A C10 H10C 109.5 . . ?
H10B C10 H10C 109.5 . . ?
N3 C21 H21 119.0 . . ?
N3 C21 C22 122.1(6) . . ?
C22 C21 H21 119.0 . . ?
C31 C30 H30 120.5 . . ?
C29 C30 C31 119.0(3) . . ?
C29 C30 H30 120.5 . . ?
C11 C12 H12A 109.5 . . ?
C11 C12 H12B 109.5 . . ?
C11 C12 H12C 109.5 . . ?
H12A C12 H12B 109.5 . . ?
H12A C12 H12C 109.5 . . ?
H12B C12 H12C 109.5 . . ?
C7 C9 H9A 109.5 . . ?
C7 C9 H9B 109.5 . . ?
C7 C9 H9C 109.5 . . ?
H9A C9 H9B 109.5 . . ?
H9A C9 H9C 109.5 . . ?
H9B C9 H9C 109.5 . . ?
C15 C16 H16 119.5 . . ?
C15 C16 C17 121.0(17) . . ?
C17 C16 H16 119.5 . . ?
C11 C14 H14A 109.5 . . ?
C11 C14 H14B 109.5 . . ?
C11 C14 H14C 109.5 . . ?
H14A C14 H14B 109.5 . . ?
H14A C14 H14C 109.5 . . ?
H14B C14 H14C 109.5 . . ?
C24 C23 H23 119.5 . . ?
C24 C23 C22 121.1(9) . . ?
C22 C23 H23 119.5 . . ?
C25 C24 H24 120.9 . . ?
C23 C24 C25 118.2(7) . . ?
C23 C24 H24 120.9 . . ?
C21 C22 H22 121.5 . . ?
C23 C22 C21 117.1(8) . . ?
C23 C22 H22 121.5 . . ?
C19 C18 H18 124.5 . . ?
C19 C18 C17 111(3) . . ?
C17 C18 H18 124.5 . . ?
C16 C17 C18 121(2) . . ?
C16 C17 H17 119.6 . . ?
C18 C17 H17 119.6 . . ?
O3A Cl1 O4A 97.5(10) . . ?
O3A Cl1 O5A 106.4(11) . . ?
O5A Cl1 O4A 104.5(13) . . ?
O6A Cl1 O3A 126.7(13) . . ?
O6A Cl1 O4A 106.5(10) . . ?
O6A Cl1 O5A 112.3(11) . . ?
H7A O7 H7B 104.5 . . ?
C21' N3A Fe 123.4(10) . . ?
C25' N3A Fe 117.2(13) . . ?
C25' N3A C21' 119.3(17) . . ?
N3A C21' H21' 118.6 . . ?
N3A C21' C22' 122.9(16) . . ?
C22' C21' H21' 118.6 . . ?
C21' C22' H22' 121.4 . . ?
C21' C22' C23' 117.1(18) . . ?
C23' C22' H22' 121.4 . . ?
C22' C23' H23' 119.9 . . ?
C24' C23' C22' 120.3(17) . . ?
C24' C23' H23' 119.9 . . ?
C23' C24' H24' 121.1 . . ?
C23' C24' C25' 117.8(17) . . ?
C25' C24' H24' 121.1 . . ?
N3A C25' C24' 122.0(19) . . ?
N3A C25' C26' 118.6(19) . . ?
C24' C25' C26' 119(2) . . ?
N2 C26' H26C 111.2 . . ?
N2 C26' H26D 111.2 . . ?
C25' C26' N2 103(2) . . ?
C25' C26' H26C 111.2 . . ?
C25' C26' H26D 111.2 . . ?
H26C C26' H26D 109.1 . . ?
N1 C19' C20' 122.2(11) . . ?
N1 C19' C18' 115.7(14) . . ?
C18' C19' C20' 122.1(13) . . ?
N2 C20' H20C 109.4 . . ?
N2 C20' H20D 109.4 . . ?
C19' C20' N2 111.1(12) . . ?
C19' C20' H20C 109.4 . . ?
C19' C20' H20D 109.4 . . ?
H20C C20' H20D 108.0 . . ?
C19' C18' H18' 118.5 . . ?
C17' C18' C19' 123.1(16) . . ?
C17' C18' H18' 118.5 . . ?
C18' C17' H17' 120.0 . . ?
C16' C17' C18' 120.1(14) . . ?
C16' C17' H17' 120.0 . . ?
C15 C16' H16' 121.4 . . ?
C17' C16' C15 117.2(11) . . ?
C17' C16' H16' 121.4 . . ?

loop_
_geom_bond_atom_site_label_1
_geom_bond_atom_site_label_2
_geom_bond_distance
_geom_bond_site_symmetry_2
_geom_bond_publ_flag
Fe O1 1.9157(14) . ?
Fe O2 1.8894(14) . ?
Fe N4 2.1543(17) . ?
Fe N1 2.1508(18) . ?
Fe N3 2.135(8) . ?
Fe N2 2.1709(18) . ?
Fe N3A 2.208(18) . ?
Cl2 O3 1.516(13) . ?
Cl2 O4 1.354(14) . ?
Cl2 O5 1.428(8) . ?
Cl2 O6 1.403(10) . ?
O1 C1 1.342(2) . ?
O2 C2 1.348(3) . ?
N4 C27 1.334(3) . ?
N4 C31 1.339(3) . ?
N1 C19 1.22(2) . ?
N1 C15 1.347(3) . ?
N1 C19' 1.410(16) . ?
N3 C25 1.336(10) . ?
N3 C21 1.315(13) . ?
N2 C20 1.50(3) . ?
N2 C32 1.480(4) . ?
N2 C26 1.51(2) . ?
N2 C26' 1.46(4) . ?
N2 C20' 1.500(17) . ?
C1 C2 1.423(3) . ?
C1 C6 1.401(3) . ?
C2 C3 1.398(3) . ?
C6 C7 1.532(3) . ?
C6 C5 1.389(3) . ?
C3 C11 1.532(3) . ?
C3 C4 1.377(4) . ?
C7 C8 1.521(3) . ?
C7 C10 1.542(4) . ?
C7 C9 1.525(4) . ?
C11 C13 1.535(3) . ?
C11 C12 1.521(5) . ?
C11 C14 1.545(4) . ?
C27 H27 0.9300 . ?
C27 C28 1.379(4) . ?
C19 C20 1.57(3) . ?
C19 C18 1.29(3) . ?
C25 C26 1.514(19) . ?
C25 C24 1.387(17) . ?
C31 C32 1.504(4) . ?
C31 C30 1.387(4) . ?
C4 H4 0.9300 . ?
C4 C5 1.389(4) . ?
C5 H5 0.9300 . ?
C15 H15 0.9300 . ?
C15 H15A 0.9300 . ?
C15 C16 1.24(2) . ?
C15 C16' 1.467(17) . ?
C13 H13A 0.9600 . ?
C13 H13B 0.9600 . ?
C13 H13C 0.9600 . ?
C20 H20A 0.9700 . ?
C20 H20B 0.9700 . ?
C32 H32A 0.9700 . ?
C32 H32B 0.9700 . ?
C8 H8A 0.9600 . ?
C8 H8B 0.9600 . ?
C8 H8C 0.9600 . ?
C26 H26A 0.9700 . ?
C26 H26B 0.9700 . ?
C28 H28 0.9300 . ?
C28 C29 1.350(5) . ?
C29 H29 0.9300 . ?
C29 C30 1.370(5) . ?
C10 H10A 0.9600 . ?
C10 H10B 0.9600 . ?
C10 H10C 0.9600 . ?
C21 H21 0.9300 . ?
C21 C22 1.402(13) . ?
C30 H30 0.9300 . ?
C12 H12A 0.9600 . ?
C12 H12B 0.9600 . ?
C12 H12C 0.9600 . ?
C9 H9A 0.9600 . ?
C9 H9B 0.9600 . ?
C9 H9C 0.9600 . ?
C16 H16 0.9300 . ?
C16 C17 1.33(4) . ?
C14 H14A 0.9600 . ?
C14 H14B 0.9600 . ?
C14 H14C 0.9600 . ?
C23 H23 0.9300 . ?
C23 C24 1.352(15) . ?
C23 C22 1.378(12) . ?
C24 H24 0.9300 . ?
C22 H22 0.9300 . ?
C18 H18 0.9300 . ?
C18 C17 1.33(4) . ?
C17 H17 0.9300 . ?
Cl1 O3A 1.377(14) . ?
Cl1 O4A 1.465(13) . ?
Cl1 O5A 1.453(13) . ?
Cl1 O6A 1.343(15) . ?
O7 H7A 0.8501 . ?
O7 H7B 0.8498 . ?
N3A C21' 1.35(3) . ?
N3A C25' 1.31(2) . ?
C21' H21' 0.9300 . ?
C21' C22' 1.36(3) . ?
C22' H22' 0.9300 . ?
C22' C23' 1.42(3) . ?
C23' H23' 0.9300 . ?
C23' C24' 1.36(3) . ?
C24' H24' 0.9300 . ?
C24' C25' 1.41(3) . ?
C25' C26' 1.42(4) . ?
C26' H26C 0.9700 . ?
C26' H26D 0.9700 . ?
C19' C20' 1.45(2) . ?
C19' C18' 1.42(2) . ?
C20' H20C 0.9700 . ?
C20' H20D 0.9700 . ?
C18' H18' 0.9300 . ?
C18' C17' 1.40(3) . ?
C17' H17' 0.9300 . ?
C17' C16' 1.37(2) . ?
C16' H16' 0.9300 . ?

loop_
_geom_torsion_atom_site_label_1
_geom_torsion_atom_site_label_2
_geom_torsion_atom_site_label_3
_geom_torsion_atom_site_label_4
_geom_torsion
_geom_torsion_site_symmetry_1
_geom_torsion_site_symmetry_2
_geom_torsion_site_symmetry_3
_geom_torsion_site_symmetry_4
_geom_torsion_publ_flag
Fe O1 C1 C2 9.31(18) . . . . ?
Fe O1 C1 C6 -170.38(14) . . . . ?
Fe O2 C2 C1 -7.23(19) . . . . ?
Fe O2 C2 C3 172.35(15) . . . . ?
Fe N4 C27 C28 168.0(2) . . . . ?
Fe N4 C31 C32 10.1(2) . . . . ?
Fe N4 C31 C30 -170.57(19) . . . . ?
Fe N1 C19 C20 -15.3(19) . . . . ?
Fe N1 C19 C18 170.7(18) . . . . ?
Fe N1 C15 C16 -173.3(10) . . . . ?
Fe N1 C15 C16' -154.2(9) . . . . ?
Fe N1 C19' C20' -18.6(15) . . . . ?
Fe N1 C19' C18' 158.3(10) . . . . ?
Fe N3 C25 C26 -5.5(13) . . . . ?
Fe N3 C25 C24 -179.8(8) . . . . ?
Fe N3 C21 C22 179.8(7) . . . . ?
Fe N2 C20 C19 -25.6(18) . . . . ?
Fe N2 C32 C31 45.6(2) . . . . ?
Fe N2 C26 C25 -46.1(12) . . . . ?
Fe N2 C26' C25' -46(3) . . . . ?
Fe N2 C20' C19' -11.3(14) . . . . ?
Fe N3A C21' C22' -179.2(14) . . . . ?
Fe N3A C25' C24' 175.0(13) . . . . ?
Fe N3A C25' C26' -1(3) . . . . ?
O1 Fe O2 C2 9.75(12) . . . . ?
O1 C1 C2 O2 -1.5(2) . . . . ?
O1 C1 C2 C3 178.92(17) . . . . ?
O1 C1 C6 C7 4.2(3) . . . . ?
O1 C1 C6 C5 -178.15(19) . . . . ?
O2 C2 C3 C11 -0.4(3) . . . . ?
O2 C2 C3 C4 179.9(2) . . . . ?
N4 Fe O2 C2 107.74(12) . . . . ?
N4 C27 C28 C29 1.3(4) . . . . ?
N4 C31 C32 N2 -38.3(3) . . . . ?
N4 C31 C30 C29 1.5(4) . . . . ?
N1 Fe O2 C2 -170.51(12) . . . . ?
N1 C19 C20 N2 29(2) . . . . ?
N1 C19 C18 C17 0(3) . . . . ?
N1 C15 C16 C17 7(2) . . . . ?
N1 C15 C16' C17' -5.8(15) . . . . ?
N1 C19' C20' N2 20.4(18) . . . . ?
N1 C19' C18' C17' 3.4(19) . . . . ?
N3 Fe O2 C2 -79.9(2) . . . . ?
N3 C25 C26 N2 37.2(16) . . . . ?
N3 C25 C24 C23 -2.3(16) . . . . ?
N3 C21 C22 C23 2.6(15) . . . . ?
C1 C2 C3 C11 179.1(2) . . . . ?
C1 C2 C3 C4 -0.5(3) . . . . ?
C1 C6 C7 C8 -59.9(3) . . . . ?
C1 C6 C7 C10 -179.4(2) . . . . ?
C1 C6 C7 C9 60.8(3) . . . . ?
C1 C6 C5 C4 -1.2(4) . . . . ?
C2 C1 C6 C7 -175.48(17) . . . . ?
C2 C1 C6 C5 2.2(3) . . . . ?
C2 C3 C11 C13 61.8(3) . . . . ?
C2 C3 C11 C12 -58.8(3) . . . . ?
C2 C3 C11 C14 179.8(3) . . . . ?
C2 C3 C4 C5 1.6(4) . . . . ?
C6 C1 C2 O2 178.19(16) . . . . ?
C6 C1 C2 C3 -1.4(3) . . . . ?
C3 C4 C5 C6 -0.7(4) . . . . ?
C7 C6 C5 C4 176.4(2) . . . . ?
C11 C3 C4 C5 -178.1(2) . . . . ?
C27 N4 C31 C32 179.6(2) . . . . ?
C27 N4 C31 C30 -1.1(3) . . . . ?
C27 C28 C29 C30 -0.8(5) . . . . ?
C19 N1 C15 C16 -5.9(13) . . . . ?
C19 C18 C17 C16 1(3) . . . . ?
C25 N3 C21 C22 -1.3(15) . . . . ?
C31 N4 C27 C28 -0.3(4) . . . . ?
C4 C3 C11 C13 -118.6(3) . . . . ?
C4 C3 C11 C12 120.8(3) . . . . ?
C4 C3 C11 C14 -0.6(4) . . . . ?
C5 C6 C7 C8 122.6(3) . . . . ?
C5 C6 C7 C10 3.1(3) . . . . ?
C5 C6 C7 C9 -116.7(3) . . . . ?
C15 N1 C19 C20 176.8(12) . . . . ?
C15 N1 C19 C18 3(3) . . . . ?
C15 N1 C19' C20' -179.5(11) . . . . ?
C15 N1 C19' C18' -2.6(14) . . . . ?
C15 C16 C17 C18 -4(3) . . . . ?
C20 N2 C32 C31 -70.9(13) . . . . ?
C20 N2 C26 C25 62.4(15) . . . . ?
C20 C19 C18 C17 -174.0(18) . . . . ?
C32 N2 C20 C19 91.9(15) . . . . ?
C32 N2 C26 C25 -159.9(8) . . . . ?
C32 N2 C26' C25' -161.5(18) . . . . ?
C32 N2 C20' C19' 104.3(11) . . . . ?
C32 C31 C30 C29 -179.2(3) . . . . ?
C26 N2 C20 C19 -132.0(17) . . . . ?
C26 N2 C32 C31 156.5(7) . . . . ?
C26 C25 C24 C23 -176.1(11) . . . . ?
C28 C29 C30 C31 -0.6(5) . . . . ?
C21 N3 C25 C26 175.4(11) . . . . ?
C21 N3 C25 C24 1.2(17) . . . . ?
C30 C31 C32 N2 142.4(2) . . . . ?
C24 C25 C26 N2 -148.6(11) . . . . ?
C24 C23 C22 C21 -3.7(16) . . . . ?
C22 C23 C24 C25 3.6(15) . . . . ?
C18 C19 C20 N2 -156.3(15) . . . . ?
N3A Fe O2 C2 -78.0(5) . . . . ?
N3A C21' C22' C23' -1(3) . . . . ?
N3A C25' C26' N2 29(3) . . . . ?
C21' N3A C25' C24' -9(3) . . . . ?
C21' N3A C25' C26' 175(2) . . . . ?
C21' C22' C23' C24' 0(3) . . . . ?
C22' C23' C24' C25' -4(2) . . . . ?
C23' C24' C25' N3A 9(3) . . . . ?
C23' C24' C25' C26' -176(2) . . . . ?
C24' C25' C26' N2 -147(2) . . . . ?
C25' N3A C21' C22' 5(3) . . . . ?
C26' N2 C32 C31 167.0(14) . . . . ?
C26' N2 C20' C19' -141.8(19) . . . . ?
C19' N1 C15 C16' 3.9(10) . . . . ?
C19' C18' C17' C16' -6(2) . . . . ?
C20' N2 C32 C31 -74.7(7) . . . . ?
C20' N2 C26' C25' 84(2) . . . . ?
C20' C19' C18' C17' -179.7(14) . . . . ?
C18' C19' C20' N2 -156.3(11) . . . . ?
C18' C17' C16' C15 7(2) . . . . ?

loop_
_exptl_oxdiff_crystal_face_indexfrac_h
_exptl_oxdiff_crystal_face_indexfrac_k
_exptl_oxdiff_crystal_face_indexfrac_l
_exptl_oxdiff_crystal_face_x
_exptl_oxdiff_crystal_face_y
_exptl_oxdiff_crystal_face_z
-3.4931 -1.7300 9.4585 0.1486 -0.7904 0.5943
-1.5428 -4.6520 8.1928 0.4599 -0.4332 0.7751
-0.9574 -5.7933 -1.5778 0.9568 -0.1245 0.2626
1.1714 -6.6200 2.9230 0.7326 0.1380 0.6665
1.3614 -6.1640 6.1781 0.5263 0.0999 0.8444
-4.6713 4.3798 -4.2796 -0.0896 -0.6973 -0.7112
5.5517 -1.3786 -1.4569 -0.1806 0.9671 0.1794
5.3909 -2.4810 2.3689 -0.1610 0.8585 0.4869
-0.2372 -3.4603 11.7192 0.0519 -0.2895 0.9558
-5.5592 1.4539 1.2159 0.1799 -0.9632 -0.1997
-4.6122 1.9120 -6.6409 0.3474 -0.6354 -0.6896
4.3732 1.8398 2.8536 -0.7127 0.6745 0.1928
-3.9607 -3.1102 0.7630 0.7196 -0.6819 0.1313
3.1380 3.1739 4.9280 -0.8863 0.4212 0.1924
1.6249 4.1128 6.7566 -0.9727 0.1267 0.1946
-0.6132 -6.1473 0.7869 0.8880 -0.1170 0.4447
-1.4112 3.7979 -11.2188 0.0092 0.0010 -1.0000
0.3806 6.2526 -2.2580 -0.8274 0.1093 -0.5508
-0.1172 4.8969 7.4452 -0.9748 -0.1819 0.1290
1.0342 -6.6600 1.2742 0.8132 0.1503 0.5622
0.5452 -6.0385 -3.9594 0.9673 0.1798 0.1788
-1.8169 5.0232 7.8174 -0.8747 -0.4763 0.0894
3.6288 -6.1279 0.0959 0.5816 0.6123 0.5356
3.5757 -5.3200 -5.2754 0.6806 0.7181 0.1449
-3.3878 6.1215 -3.0836 -0.4830 -0.5076 -0.7135
4.3389 -0.7732 -8.9378 0.1198 0.9229 -0.3659
-5.3110 0.5126 4.0591 0.1831 -0.9819 0.0488
